data_4020318
loop_
_publ_author_name
'Congyang Wang'
'Jiang Lu'
'Guoliang Mao'
'Zhenfeng Xi'

_journal_name_full 'Journal of Organic Chemistry'
_journal_page_first 5150
_journal_page_last 5156
_journal_paper_doi 10.1021/jo050433q
_journal_volume 70
_journal_year 2005
_chemical_formula_sum 'C19 H25 Cl2 N O'
_chemical_formula_weight 354.30
_space_group_IT_number 14
_symmetry_cell_setting monoclinic
_symmetry_space_group_name_Hall '-P 2yn'
_symmetry_space_group_name_H-M 'P 1 21/n 1'
_cell_angle_alpha 90.00
_cell_angle_beta 97.79(3)
_cell_angle_gamma 90.00
_cell_formula_units_Z 4
_cell_length_a 9.2669(19)
_cell_length_b 11.841(2)
_cell_length_c 18.233(4)
_cell_measurement_temperature 293(2)
_cell_volume 1982.2(7)
_diffrn_ambient_temperature 293(2)
_exptl_crystal_density_diffrn 1.187
_cod_depositor_comments
;
The following automatic conversions were performed:
'_symmetry_cell_setting' value 'Monoclinic' changed to 'monoclinic'
according to '/home/saulius/struct/CIF-dictionaries/cif_core.dic'
dictionary named 'cif_core.dic' version 2.4.1 from 2010-06-29.

Automatic conversion script
Id: cif_fix_enum 1527 2010-12-29 10:47:43Z saulius 
;
_cod_original_sg_symbol_H-M 'P 21/n'
_cod_database_code 4020318

loop_
_symmetry_equiv_pos_as_xyz
'x, y, z'
'-x+1/2, y+1/2, -z+1/2'
'-x, -y, -z'
'x-1/2, -y-1/2, z-1/2'

loop_
_atom_site_label
_atom_site_type_symbol
_atom_site_fract_x
_atom_site_fract_y
_atom_site_fract_z
_atom_site_U_iso_or_equiv
_atom_site_adp_type
_atom_site_occupancy
_atom_site_symmetry_multiplicity
_atom_site_calc_flag
_atom_site_refinement_flags
_atom_site_disorder_assembly
_atom_site_disorder_group
Cl1 Cl 0.38036(8) 0.77990(7) 0.10309(5) 0.1176(3) Uani 1 1 d . . .
Cl2 Cl -0.05032(10) 0.59797(7) 0.23282(4) 0.1131(4) Uani 1 1 d . . .
N N 0.0803(2) 0.76861(14) 0.14108(11) 0.0570(5) Uani 1 1 d . . .
O O -0.00573(15) 0.65761(11) 0.03991(8) 0.0604(4) Uani 1 1 d . . .
C1 C -0.0019(2) 0.75515(17) 0.08041(13) 0.0513(6) Uani 1 1 d . . .
C2 C -0.1030(2) 0.83677(18) 0.04259(12) 0.0565(6) Uani 1 1 d . . .
C3 C -0.1654(2) 0.79059(19) -0.02060(13) 0.0615(6) Uani 1 1 d . . .
C4 C -0.1118(3) 0.67170(19) -0.02799(12) 0.0609(6) Uani 1 1 d . . .
C5 C 0.1714(3) 0.6807(2) 0.17013(12) 0.0579(6) Uani 1 1 d . . .
C6 C 0.3174(3) 0.6780(2) 0.15851(14) 0.0765(7) Uani 1 1 d . . .
C7 C 0.4132(3) 0.5938(3) 0.19122(18) 0.1019(11) Uani 1 1 d . . .
H7 H 0.5102 0.5935 0.1831 0.122 Uiso 1 1 calc R . .
C8 C 0.3637(5) 0.5141(3) 0.23414(19) 0.1127(14) Uani 1 1 d . . .
H8 H 0.4265 0.4581 0.2552 0.135 Uiso 1 1 calc R . .
C9 C 0.2221(4) 0.5148(3) 0.24698(16) 0.1021(11) Uani 1 1 d . . .
H9 H 0.1888 0.4594 0.2767 0.123 Uiso 1 1 calc R . .
C10 C 0.1273(3) 0.5983(2) 0.21560(13) 0.0730(7) Uani 1 1 d . . .
C11 C -0.2285(3) 0.58132(19) -0.02684(14) 0.0755(8) Uani 1 1 d . . .
H11A H -0.3003 0.5908 -0.0704 0.091 Uiso 1 1 calc R . .
H11B H -0.1836 0.5079 -0.0304 0.091 Uiso 1 1 calc R . .
C12 C -0.3068(3) 0.5820(2) 0.04108(14) 0.0921(9) Uani 1 1 d . . .
H12A H -0.3781 0.5227 0.0370 0.138 Uiso 1 1 calc R . .
H12B H -0.3542 0.6535 0.0446 0.138 Uiso 1 1 calc R . .
H12C H -0.2376 0.5702 0.0846 0.138 Uiso 1 1 calc R . .
C13 C -0.1246(3) 0.94953(18) 0.07612(14) 0.0725(7) Uani 1 1 d . . .
H13A H -0.1701 1.0000 0.0379 0.087 Uiso 1 1 calc R . .
H13B H -0.0303 0.9809 0.0953 0.087 Uiso 1 1 calc R . .
C14 C -0.2181(3) 0.9441(2) 0.13819(16) 0.0959(10) Uani 1 1 d . . .
H14A H -0.2268 1.0182 0.1584 0.144 Uiso 1 1 calc R . .
H14B H -0.1736 0.8944 0.1763 0.144 Uiso 1 1 calc R . .
H14C H -0.3130 0.9161 0.1192 0.144 Uiso 1 1 calc R . .
C15 C -0.2750(3) 0.8426(2) -0.08020(14) 0.0899(9) Uani 1 1 d . . .
H15A H -0.2391 0.9162 -0.0925 0.108 Uiso 1 1 calc R . .
H15B H -0.2798 0.7959 -0.1242 0.108 Uiso 1 1 calc R . .
C16 C -0.4231(3) 0.8563(4) -0.06162(17) 0.1530(16) Uani 1 1 d . . .
H16A H -0.4837 0.8903 -0.1026 0.230 Uiso 1 1 calc R . .
H16B H -0.4207 0.9038 -0.0188 0.230 Uiso 1 1 calc R . .
H16C H -0.4619 0.7837 -0.0513 0.230 Uiso 1 1 calc R . .
C17 C -0.0281(3) 0.6540(2) -0.09417(13) 0.0776(8) Uani 1 1 d . . .
H17A H 0.0103 0.5777 -0.0917 0.093 Uiso 1 1 calc R . .
H17B H -0.0967 0.6597 -0.1392 0.093 Uiso 1 1 calc R . .
C18 C 0.0961(3) 0.7344(2) -0.10028(16) 0.0991(10) Uani 1 1 d . . .
H18A H 0.1653 0.7304 -0.0554 0.119 Uiso 1 1 calc R . .
H18B H 0.0588 0.8110 -0.1051 0.119 Uiso 1 1 calc R . .
C19 C 0.1738(4) 0.7062(3) -0.16698(17) 0.1266(12) Uani 1 1 d . . .
H19A H 0.2509 0.7595 -0.1698 0.190 Uiso 1 1 calc R . .
H19B H 0.1055 0.7100 -0.2115 0.190 Uiso 1 1 calc R . .
H19C H 0.2138 0.6314 -0.1614 0.190 Uiso 1 1 calc R . .

loop_
_atom_site_aniso_label
_atom_site_aniso_U_11
_atom_site_aniso_U_22
_atom_site_aniso_U_33
_atom_site_aniso_U_23
_atom_site_aniso_U_13
_atom_site_aniso_U_12
Cl1 0.0835(6) 0.1258(7) 0.1495(8) 0.0043(6) 0.0375(5) -0.0080(5)
Cl2 0.1277(7) 0.1285(7) 0.0885(6) 0.0036(5) 0.0344(5) -0.0276(5)
N 0.0598(13) 0.0538(12) 0.0554(12) -0.0094(10) 0.0009(10) 0.0032(10)
O 0.0689(11) 0.0544(9) 0.0548(10) -0.0099(8) -0.0025(8) 0.0096(8)
C1 0.0572(15) 0.0450(13) 0.0520(15) -0.0088(12) 0.0088(12) 0.0008(11)
C2 0.0623(16) 0.0452(14) 0.0617(16) -0.0031(13) 0.0070(13) 0.0074(12)
C3 0.0695(17) 0.0547(15) 0.0583(16) -0.0016(13) 0.0009(13) 0.0108(13)
C4 0.0685(16) 0.0619(16) 0.0480(15) -0.0064(12) -0.0073(13) 0.0097(13)
C5 0.0644(18) 0.0609(16) 0.0441(14) -0.0146(13) -0.0083(12) 0.0024(14)
C6 0.0671(19) 0.090(2) 0.0690(18) -0.0163(16) -0.0041(14) 0.0024(16)
C7 0.079(2) 0.112(3) 0.104(3) -0.034(2) -0.026(2) 0.034(2)
C8 0.143(4) 0.098(3) 0.081(3) -0.012(2) -0.042(3) 0.024(3)
C9 0.156(3) 0.085(2) 0.0547(18) -0.0060(17) -0.022(2) -0.002(3)
C10 0.100(2) 0.0680(17) 0.0474(16) -0.0069(14) -0.0023(15) -0.0031(17)
C11 0.0804(19) 0.0606(16) 0.0804(19) -0.0082(14) -0.0074(16) 0.0020(14)
C12 0.092(2) 0.082(2) 0.100(2) -0.0005(17) 0.0090(18) -0.0086(16)
C13 0.0773(18) 0.0504(15) 0.0880(19) -0.0108(13) 0.0047(15) 0.0080(13)
C14 0.079(2) 0.094(2) 0.118(3) -0.0400(18) 0.0255(18) 0.0067(16)
C15 0.105(2) 0.0936(19) 0.0641(18) 0.0070(15) -0.0141(17) 0.0310(18)
C16 0.098(3) 0.234(4) 0.118(3) 0.034(3) -0.018(2) 0.063(3)
C17 0.103(2) 0.0670(16) 0.0604(17) -0.0108(13) 0.0019(15) 0.0142(16)
C18 0.132(3) 0.0744(19) 0.099(2) -0.0116(17) 0.043(2) -0.0194(18)
C19 0.167(3) 0.108(2) 0.119(3) 0.003(2) 0.071(2) -0.003(2)

loop_
_geom_bond_atom_site_label_1
_geom_bond_atom_site_label_2
_geom_bond_distance
_geom_bond_site_symmetry_2
_geom_bond_publ_flag
Cl1 C6 1.726(3) . ?
Cl2 C10 1.717(3) . ?
N C1 1.265(2) . ?
N C5 1.399(3) . ?
O C1 1.369(2) . ?
O C4 1.482(2) . ?
C1 C2 1.453(3) . ?
C2 C3 1.334(3) . ?
C2 C13 1.493(3) . ?
C3 C4 1.505(3) . ?
C3 C15 1.514(3) . ?
C4 C11 1.524(3) . ?
C4 C17 1.535(3) . ?
C5 C10 1.377(3) . ?
C5 C6 1.397(3) . ?
C6 C7 1.412(4) . ?
C7 C8 1.346(4) . ?
C8 C9 1.363(4) . ?
C9 C10 1.393(4) . ?
C11 C12 1.518(3) . ?
C13 C14 1.517(3) . ?
C15 C16 1.467(4) . ?
C17 C18 1.509(3) . ?
C18 C19 1.532(4) . ?
